data_4072532
loop_
_publ_author_name
'Cipot, Judy'
'McDonald, Robert'
'Ferguson, Michael J.'
'Schatte, Gabriele'
'Stradiotto, Mark'

_publ_section_title
;
 Cationic and Formally Zwitterionic Rhodium(I) and Iridium(I) Derivatives
 of a P,N-Substituted Indene:&#x00A0; A Comparative Synthetic, Structural,
 and Catalytic Investigation
;
_journal_issue 3
_journal_name_full Organometallics
_journal_page_first 594
_journal_paper_doi 10.1021/om060758c
_journal_volume 26
_journal_year 2007
_chemical_formula_moiety 'C25 H37 Ir N P'
_chemical_formula_sum 'C25 H37 Ir N P'
_chemical_formula_weight 574.73
_space_group_IT_number 14
_symmetry_cell_setting monoclinic
_symmetry_space_group_name_Hall '-P 2yn'
_symmetry_space_group_name_H-M 'P 1 21/n 1'
_atom_sites_solution_hydrogens geom
_atom_sites_solution_primary direct
_atom_sites_solution_secondary difmap
_audit_creation_method SHELXL-97
_cell_angle_alpha 90.00
_cell_angle_beta 109.4177(7)
_cell_angle_gamma 90.00
_cell_formula_units_Z 4
_cell_length_a 9.6714(5)
_cell_length_b 16.9783(9)
_cell_length_c 14.5080(7)
_cell_measurement_reflns_used 7313
_cell_measurement_temperature 193(2)
_cell_measurement_theta_max 26.36
_cell_measurement_theta_min 2.40
_cell_volume 2246.8(2)
_computing_cell_refinement 'Bruker SAINT (Bruker, 1997)'
_computing_data_collection 'Bruker SMART (Bruker, 1997)'
_computing_data_reduction 'Bruker SAINT (Bruker, 1997)'
_computing_molecular_graphics 'Bruker SHELXTL (Bruker, 1997)'
_computing_publication_material 'Bruker SHELXTL (Bruker, 1997)'
_computing_structure_refinement 'SHELXL-97 (Sheldrick, 1997)'
_computing_structure_solution 'SHELXS-97 (Sheldrick, 1990)'
_diffrn_ambient_temperature 193(2)
_diffrn_detector_area_resol_mean 8.192
_diffrn_measured_fraction_theta_full 0.999
_diffrn_measured_fraction_theta_max 0.999
_diffrn_measurement_device_type 'Bruker PLATFORM diffractometer/SMART 1000 CCD area detector'
_diffrn_measurement_method '\w scans'
_diffrn_radiation_monochromator graphite
_diffrn_radiation_source 'fine-focus sealed tube'
_diffrn_radiation_type MoK\a
_diffrn_radiation_wavelength 0.71073
_diffrn_reflns_av_R_equivalents 0.0254
_diffrn_reflns_av_sigmaI/netI 0.0218
_diffrn_reflns_limit_h_max 12
_diffrn_reflns_limit_h_min -12
_diffrn_reflns_limit_k_max 21
_diffrn_reflns_limit_k_min -21
_diffrn_reflns_limit_l_max 18
_diffrn_reflns_limit_l_min -18
_diffrn_reflns_number 17112
_diffrn_reflns_theta_full 26.36
_diffrn_reflns_theta_max 26.36
_diffrn_reflns_theta_min 1.91
_diffrn_standards_decay_% 0
_diffrn_standards_interval_time 0
_diffrn_standards_number 0
_exptl_absorpt_coefficient_mu 6.025
_exptl_absorpt_correction_T_max 0.5081
_exptl_absorpt_correction_T_min 0.2203
_exptl_absorpt_correction_type multi-scan
_exptl_absorpt_process_details 'SADABS (Sheldrick, 1996)'
_exptl_crystal_colour orange
_exptl_crystal_density_diffrn 1.699
_exptl_crystal_density_method 'not measured'
_exptl_crystal_description prism
_exptl_crystal_F_000 1144
_exptl_crystal_size_max 0.36
_exptl_crystal_size_mid 0.18
_exptl_crystal_size_min 0.13
_refine_diff_density_max 0.743
_refine_diff_density_min -0.827
_refine_diff_density_rms 0.090
_refine_ls_extinction_method none
_refine_ls_goodness_of_fit_ref 1.086
_refine_ls_hydrogen_treatment constr
_refine_ls_matrix_type full
_refine_ls_number_parameters 253
_refine_ls_number_reflns 4579
_refine_ls_number_restraints 0
_refine_ls_restrained_S_all 1.086
_refine_ls_R_factor_all 0.0194
_refine_ls_R_factor_gt 0.0174
_refine_ls_shift/su_max 0.001
_refine_ls_shift/su_mean 0.000
_refine_ls_structure_factor_coef Fsqd
_refine_ls_weighting_details 'calc w=1/[\s^2^(Fo^2^)+(0.0184P)^2^+1.5367P] where P=(Fo^2^+2Fc^2^)/3'
_refine_ls_weighting_scheme calc
_refine_ls_wR_factor_gt 0.0419
_refine_ls_wR_factor_ref 0.0426
_reflns_number_gt 4273
_reflns_number_total 4579
_reflns_threshold_expression I>2\s(I)
_cod_data_source_file om060758csi20060821_033348.cif
_cod_data_source_block irzwitterion
_cod_depositor_comments
;
The following automatic conversions were performed:

'_symmetry_cell_setting' value 'Monoclinic' changed to 'monoclinic'
according to /home/saulius/struct/CIF-dictionaries/cif_core.dic
dictionary named 'cif_core.dic' version 2.4.1 from 2010-06-29.

Automatic conversion script
Id: cif_fix_values 1715 2011-07-08 13:25:40Z adriana 
;
_cod_original_sg_symbol_H-M 'P 21/n'
_cod_database_code 4072532

loop_
_symmetry_equiv_pos_as_xyz
'x, y, z'
'-x+1/2, y+1/2, -z+1/2'
'-x, -y, -z'
'x-1/2, -y-1/2, z-1/2'

loop_
_atom_site_label
_atom_site_type_symbol
_atom_site_fract_x
_atom_site_fract_y
_atom_site_fract_z
_atom_site_U_iso_or_equiv
_atom_site_adp_type
_atom_site_occupancy
_atom_site_symmetry_multiplicity
_atom_site_calc_flag
_atom_site_refinement_flags
Ir Ir 0.306227(9) 0.022375(5) 0.193543(6) 0.01792(4) Uani 1 1 d .
P P 0.19957(6) 0.05322(4) 0.31030(4) 0.01745(12) Uani 1 1 d .
N N 0.1746(2) 0.12296(12) 0.11306(14) 0.0213(4) Uani 1 1 d .
C1 C -0.0688(3) 0.18592(15) 0.10681(19) 0.0259(5) Uani 1 1 d .
H1 H -0.0997 0.2052 0.0417 0.031 Uiso 1 1 calc R
C2 C 0.0567(3) 0.14303(14) 0.15266(17) 0.0206(5) Uani 1 1 d .
C3 C 0.0699(3) 0.12473(14) 0.25022(17) 0.0190(5) Uani 1 1 d .
C3A C -0.0572(3) 0.15772(14) 0.26575(18) 0.0207(5) Uani 1 1 d .
C4 C -0.1074(3) 0.15963(15) 0.34627(19) 0.0264(5) Uani 1 1 d .
H4 H -0.0523 0.1344 0.4056 0.032 Uiso 1 1 calc R
C5 C -0.2356(3) 0.19782(16) 0.3395(2) 0.0306(6) Uani 1 1 d .
H5 H -0.2681 0.1993 0.3945 0.037 Uiso 1 1 calc R
C6 C -0.3196(3) 0.23482(16) 0.2516(2) 0.0328(6) Uani 1 1 d .
H6 H -0.4083 0.2607 0.2479 0.039 Uiso 1 1 calc R
C7 C -0.2746(3) 0.23381(16) 0.1715(2) 0.0310(6) Uani 1 1 d .
H7 H -0.3322 0.2589 0.1127 0.037 Uiso 1 1 calc R
C7A C -0.1428(3) 0.19561(14) 0.1761(2) 0.0243(5) Uani 1 1 d .
C11 C 0.4513(3) 0.02641(16) 0.10456(19) 0.0276(6) Uani 1 1 d .
H11 H 0.4334 0.0723 0.0588 0.033 Uiso 1 1 calc R
C12 C 0.3553(3) -0.03615(17) 0.0703(2) 0.0295(6) Uani 1 1 d .
H12 H 0.2799 -0.0272 0.0047 0.035 Uiso 1 1 calc R
C13 C 0.4014(3) -0.12132(18) 0.0917(2) 0.0379(7) Uani 1 1 d .
H13A H 0.5088 -0.1257 0.1068 0.045 Uiso 1 1 calc R
H13B H 0.3531 -0.1537 0.0331 0.045 Uiso 1 1 calc R
C14 C 0.3608(4) -0.15250(17) 0.1772(3) 0.0410(7) Uani 1 1 d .
H14A H 0.2586 -0.1722 0.1530 0.049 Uiso 1 1 calc R
H14B H 0.4255 -0.1975 0.2069 0.049 Uiso 1 1 calc R
C15 C 0.3742(3) -0.09089(15) 0.2543(2) 0.0293(6) Uani 1 1 d .
H15 H 0.3290 -0.1070 0.3042 0.035 Uiso 1 1 calc R
C16 C 0.4905(3) -0.03644(16) 0.29016(19) 0.0269(6) Uani 1 1 d .
H16 H 0.5106 -0.0221 0.3603 0.032 Uiso 1 1 calc R
C17 C 0.6267(3) -0.03439(17) 0.2596(2) 0.0302(6) Uani 1 1 d .
H17A H 0.6498 -0.0886 0.2441 0.036 Uiso 1 1 calc R
H17B H 0.7108 -0.0151 0.3150 0.036 Uiso 1 1 calc R
C18 C 0.6075(3) 0.01843(17) 0.1708(2) 0.0325(6) Uani 1 1 d .
H18A H 0.6462 0.0715 0.1940 0.039 Uiso 1 1 calc R
H18B H 0.6667 -0.0032 0.1327 0.039 Uiso 1 1 calc R
C21 C 0.3294(3) 0.08994(15) 0.42669(17) 0.0242(5) Uani 1 1 d .
H21 H 0.3905 0.0443 0.4609 0.029 Uiso 1 1 calc R
C22 C 0.2557(3) 0.12471(18) 0.49576(19) 0.0309(6) Uani 1 1 d .
H22A H 0.1865 0.0863 0.5060 0.037 Uiso 1 1 calc R
H22B H 0.2029 0.1728 0.4670 0.037 Uiso 1 1 calc R
H22C H 0.3304 0.1373 0.5586 0.037 Uiso 1 1 calc R
C23 C 0.4326(3) 0.15079(17) 0.4070(2) 0.0335(6) Uani 1 1 d .
H23A H 0.4791 0.1284 0.3624 0.040 Uiso 1 1 calc R
H23B H 0.5082 0.1652 0.4687 0.040 Uiso 1 1 calc R
H23C H 0.3766 0.1978 0.3774 0.040 Uiso 1 1 calc R
C24 C 0.0882(3) -0.02275(14) 0.3461(2) 0.0278(6) Uani 1 1 d .
H24 H 0.0173 0.0066 0.3701 0.033 Uiso 1 1 calc R
C25 C -0.0031(3) -0.06616(18) 0.2546(2) 0.0388(7) Uani 1 1 d .
H25A H -0.0526 -0.0279 0.2037 0.047 Uiso 1 1 calc R
H25B H -0.0764 -0.0988 0.2696 0.047 Uiso 1 1 calc R
H25C H 0.0609 -0.0998 0.2314 0.047 Uiso 1 1 calc R
C26 C 0.1716(4) -0.07876(18) 0.4289(2) 0.0445(8) Uani 1 1 d .
H26A H 0.2300 -0.0480 0.4856 0.053 Uiso 1 1 calc R
H26B H 0.2365 -0.1125 0.4067 0.053 Uiso 1 1 calc R
H26C H 0.1014 -0.1116 0.4472 0.053 Uiso 1 1 calc R
C27 C 0.1113(3) 0.10978(18) 0.00558(18) 0.0319(6) Uani 1 1 d .
H27A H 0.1901 0.0968 -0.0203 0.038 Uiso 1 1 calc R
H27B H 0.0611 0.1577 -0.0261 0.038 Uiso 1 1 calc R
H27C H 0.0411 0.0661 -0.0075 0.038 Uiso 1 1 calc R
C28 C 0.2730(3) 0.19355(15) 0.1292(2) 0.0290(6) Uani 1 1 d .
H28A H 0.3176 0.2033 0.1994 0.035 Uiso 1 1 calc R
H28B H 0.2155 0.2397 0.0979 0.035 Uiso 1 1 calc R
H28C H 0.3503 0.1839 0.1007 0.035 Uiso 1 1 calc R

loop_
_atom_site_aniso_label
_atom_site_aniso_U_11
_atom_site_aniso_U_22
_atom_site_aniso_U_33
_atom_site_aniso_U_23
_atom_site_aniso_U_13
_atom_site_aniso_U_12
Ir 0.01909(6) 0.01891(6) 0.01726(6) 0.00102(3) 0.00805(4) 0.00246(3)
P 0.0188(3) 0.0172(3) 0.0172(3) 0.0012(2) 0.0072(2) 0.0020(2)
N 0.0219(10) 0.0227(10) 0.0202(10) 0.0028(8) 0.0085(8) 0.0015(8)
C1 0.0231(12) 0.0262(13) 0.0272(13) 0.0103(10) 0.0066(11) 0.0034(10)
C2 0.0199(11) 0.0199(12) 0.0227(12) 0.0025(9) 0.0081(10) 0.0000(9)
C3 0.0187(11) 0.0190(11) 0.0192(11) 0.0012(9) 0.0061(9) 0.0006(9)
C3A 0.0187(11) 0.0168(11) 0.0264(12) 0.0010(9) 0.0075(10) -0.0006(9)
C4 0.0265(13) 0.0265(13) 0.0283(13) -0.0001(11) 0.0122(11) 0.0015(11)
C5 0.0279(14) 0.0284(14) 0.0423(16) -0.0026(12) 0.0208(13) 0.0008(11)
C6 0.0236(13) 0.0228(13) 0.0582(19) 0.0044(13) 0.0218(13) 0.0048(11)
C7 0.0236(13) 0.0259(13) 0.0430(16) 0.0119(12) 0.0101(12) 0.0053(11)
C7A 0.0210(12) 0.0190(12) 0.0335(14) 0.0044(10) 0.0098(11) 0.0001(9)
C11 0.0284(14) 0.0371(15) 0.0226(13) 0.0043(11) 0.0156(11) 0.0052(11)
C12 0.0281(14) 0.0400(15) 0.0228(13) -0.0067(11) 0.0114(11) 0.0069(12)
C13 0.0340(15) 0.0365(16) 0.0428(17) -0.0157(14) 0.0124(13) 0.0034(13)
C14 0.0412(17) 0.0231(14) 0.063(2) -0.0063(14) 0.0225(16) 0.0024(12)
C15 0.0326(14) 0.0210(13) 0.0392(15) 0.0083(11) 0.0186(12) 0.0102(11)
C16 0.0270(13) 0.0316(14) 0.0227(13) 0.0072(10) 0.0090(11) 0.0133(11)
C17 0.0250(13) 0.0377(15) 0.0283(14) 0.0014(12) 0.0093(11) 0.0055(11)
C18 0.0257(14) 0.0413(17) 0.0339(15) 0.0035(12) 0.0144(12) -0.0016(12)
C21 0.0257(12) 0.0261(13) 0.0178(11) -0.0007(10) 0.0034(10) 0.0056(10)
C22 0.0328(14) 0.0380(15) 0.0210(13) -0.0055(11) 0.0076(11) 0.0053(12)
C23 0.0262(13) 0.0376(16) 0.0353(15) -0.0115(12) 0.0082(12) -0.0074(12)
C24 0.0316(14) 0.0220(13) 0.0387(15) 0.0047(11) 0.0238(12) 0.0018(10)
C25 0.0323(15) 0.0299(15) 0.060(2) -0.0071(14) 0.0237(14) -0.0091(12)
C26 0.071(2) 0.0304(15) 0.0466(18) 0.0161(14) 0.0386(17) 0.0108(15)
C27 0.0350(15) 0.0411(16) 0.0199(13) 0.0064(11) 0.0096(11) 0.0077(12)
C28 0.0287(14) 0.0239(13) 0.0382(15) 0.0055(11) 0.0160(12) -0.0009(11)

loop_
_atom_type_symbol
_atom_type_description
_atom_type_scat_dispersion_real
_atom_type_scat_dispersion_imag
_atom_type_scat_source
C C 0.0033 0.0016 'International Tables Vol C Tables 4.2.6.8 and 6.1.1.4'
H H 0.0000 0.0000 'International Tables Vol C Tables 4.2.6.8 and 6.1.1.4'
N N 0.0061 0.0033 'International Tables Vol C Tables 4.2.6.8 and 6.1.1.4'
P P 0.1023 0.0942 'International Tables Vol C Tables 4.2.6.8 and 6.1.1.4'
Ir Ir -1.4442 7.9887 'International Tables Vol C Tables 4.2.6.8 and 6.1.1.4'

loop_
_geom_angle_atom_site_label_1
_geom_angle_atom_site_label_2
_geom_angle_atom_site_label_3
_geom_angle
C16 Ir C15 38.96(11)
C16 Ir C11 80.94(10)
C15 Ir C11 95.86(10)
C16 Ir N 157.28(10)
C15 Ir N 163.63(10)
C11 Ir N 91.91(9)
C16 Ir C12 87.93(10)
C15 Ir C12 79.10(11)
C11 Ir C12 36.53(10)
N Ir C12 99.15(9)
C16 Ir P 95.97(7)
C15 Ir P 93.01(8)
C11 Ir P 161.31(8)
N Ir P 83.90(5)
C12 Ir P 162.16(8)
C3 P C21 112.16(11)
C3 P C24 103.51(12)
C21 P C24 105.03(13)
C3 P Ir 102.23(8)
C21 P Ir 114.35(8)
C24 P Ir 119.14(9)
C2 N C27 109.84(19)
C2 N C28 106.69(19)
C27 N C28 107.6(2)
C2 N Ir 110.81(14)
C27 N Ir 113.57(16)
C28 N Ir 108.08(15)
C2 C1 C7A 106.8(2)
C1 C2 C3 111.8(2)
C1 C2 N 127.0(2)
C3 C2 N 121.0(2)
C2 C3 C3A 105.9(2)
C2 C3 P 117.46(18)
C3A C3 P 134.44(18)
C4 C3A C3 133.6(2)
C4 C3A C7A 119.1(2)
C3 C3A C7A 107.3(2)
C5 C4 C3A 120.2(2)
C4 C5 C6 120.6(3)
C7 C6 C5 120.7(2)
C6 C7 C7A 120.2(2)
C7 C7A C1 132.7(2)
C7 C7A C3A 119.1(2)
C1 C7A C3A 108.2(2)
C12 C11 C18 124.7(2)
C12 C11 Ir 72.90(16)
C18 C11 Ir 108.84(18)
C11 C12 C13 122.7(2)
C11 C12 Ir 70.58(15)
C13 C12 Ir 112.78(19)
C12 C13 C14 111.3(2)
C15 C14 C13 112.6(2)
C16 C15 C14 126.0(2)
C16 C15 Ir 70.11(14)
C14 C15 Ir 112.44(19)
C15 C16 C17 124.5(2)
C15 C16 Ir 70.93(14)
C17 C16 Ir 114.56(17)
C16 C17 C18 112.6(2)
C11 C18 C17 114.0(2)
C23 C21 C22 109.7(2)
C23 C21 P 110.21(18)
C22 C21 P 113.99(18)
C25 C24 C26 112.6(2)
C25 C24 P 108.32(19)
C26 C24 P 116.5(2)

loop_
_geom_bond_atom_site_label_1
_geom_bond_atom_site_label_2
_geom_bond_distance
Ir C16 2.116(2)
Ir C15 2.127(2)
Ir C11 2.201(3)
Ir N 2.216(2)
Ir C12 2.231(3)
Ir P 2.3171(6)
P C3 1.755(2)
P C21 1.846(2)
P C24 1.862(3)
N C2 1.478(3)
N C27 1.491(3)
N C28 1.499(3)
C1 C2 1.381(3)
C1 C7A 1.424(4)
C2 C3 1.413(3)
C3 C3A 1.435(3)
C3A C4 1.406(3)
C3A C7A 1.440(3)
C4 C5 1.374(4)
C5 C6 1.411(4)
C6 C7 1.370(4)
C7 C7A 1.412(4)
C11 C12 1.389(4)
C11 C18 1.503(4)
C12 C13 1.515(4)
C13 C14 1.515(4)
C14 C15 1.506(4)
C15 C16 1.415(4)
C16 C17 1.524(4)
C17 C18 1.529(4)
C21 C23 1.528(4)
C21 C22 1.528(3)
C24 C25 1.519(4)
C24 C26 1.533(4)

loop_
_geom_torsion_atom_site_label_1
_geom_torsion_atom_site_label_2
_geom_torsion_atom_site_label_3
_geom_torsion_atom_site_label_4
_geom_torsion
C16 Ir P C3 165.01(11)
C15 Ir P C3 -156.01(11)
C11 Ir P C3 85.7(2)
N Ir P C3 7.87(10)
C12 Ir P C3 -93.1(3)
C16 Ir P C21 43.57(12)
C15 Ir P C21 82.55(12)
C11 Ir P C21 -35.8(2)
N Ir P C21 -113.58(11)
C12 Ir P C21 145.5(3)
C16 Ir P C24 -81.75(13)
C15 Ir P C24 -42.77(13)
C11 Ir P C24 -161.1(2)
N Ir P C24 121.10(12)
C12 Ir P C24 20.2(3)
C16 Ir N C2 -108.2(2)
C15 Ir N C2 62.5(4)
C11 Ir N C2 -179.04(16)
C12 Ir N C2 144.96(16)
P Ir N C2 -17.30(14)
C16 Ir N C27 127.6(2)
C15 Ir N C27 -61.6(4)
C11 Ir N C27 56.79(18)
C12 Ir N C27 20.79(19)
P Ir N C27 -141.48(17)
C16 Ir N C28 8.4(3)
C15 Ir N C28 179.1(3)
C11 Ir N C28 -62.48(17)
C12 Ir N C28 -98.48(17)
P Ir N C28 99.26(15)
C7A C1 C2 C3 -0.8(3)
C7A C1 C2 N -175.2(2)
C27 N C2 C1 -34.5(3)
C28 N C2 C1 81.8(3)
Ir N C2 C1 -160.8(2)
C27 N C2 C3 151.6(2)
C28 N C2 C3 -92.1(3)
Ir N C2 C3 25.3(3)
C1 C2 C3 C3A 0.7(3)
N C2 C3 C3A 175.5(2)
C1 C2 C3 P 166.47(18)
N C2 C3 P -18.7(3)
C21 P C3 C2 125.37(19)
C24 P C3 C2 -121.9(2)
Ir P C3 C2 2.4(2)
C21 P C3 C3A -74.0(3)
C24 P C3 C3A 38.7(3)
Ir P C3 C3A 163.0(2)
C2 C3 C3A C4 -180.0(3)
P C3 C3A C4 17.9(4)
C2 C3 C3A C7A -0.4(3)
P C3 C3A C7A -162.5(2)
C3 C3A C4 C5 178.9(3)
C7A C3A C4 C5 -0.6(4)
C3A C4 C5 C6 0.7(4)
C4 C5 C6 C7 -0.4(4)
C5 C6 C7 C7A -0.1(4)
C6 C7 C7A C1 -179.1(3)
C6 C7 C7A C3A 0.2(4)
C2 C1 C7A C7 179.8(3)
C2 C1 C7A C3A 0.5(3)
C4 C3A C7A C7 0.2(4)
C3 C3A C7A C7 -179.5(2)
C4 C3A C7A C1 179.6(2)
C3 C3A C7A C1 -0.1(3)
C16 Ir C11 C12 98.85(18)
C15 Ir C11 C12 62.74(18)
N Ir C11 C12 -102.83(16)
P Ir C11 C12 -179.36(17)
C16 Ir C11 C18 -22.81(19)
C15 Ir C11 C18 -58.9(2)
N Ir C11 C18 135.51(19)
C12 Ir C11 C18 -121.7(3)
P Ir C11 C18 59.0(3)
C18 C11 C12 C13 -3.7(4)
Ir C11 C12 C13 -105.2(3)
C18 C11 C12 Ir 101.4(3)
C16 Ir C12 C11 -77.53(17)
C15 Ir C12 C11 -115.77(18)
N Ir C12 C11 80.76(16)
P Ir C12 C11 179.33(18)
C16 Ir C12 C13 40.7(2)
C15 Ir C12 C13 2.5(2)
C11 Ir C12 C13 118.3(3)
N Ir C12 C13 -160.97(19)
P Ir C12 C13 -62.4(3)
C11 C12 C13 C14 97.5(3)
Ir C12 C13 C14 16.6(3)
C12 C13 C14 C15 -35.2(3)
C13 C14 C15 C16 -43.2(4)
C13 C14 C15 Ir 37.9(3)
C11 Ir C15 C16 67.76(17)
N Ir C15 C16 -174.3(3)
C12 Ir C15 C16 100.36(17)
P Ir C15 C16 -95.77(15)
C16 Ir C15 C14 -121.8(3)
C11 Ir C15 C14 -54.1(2)
N Ir C15 C14 63.8(4)
C12 Ir C15 C14 -21.5(2)
P Ir C15 C14 142.39(19)
C14 C15 C16 C17 -3.4(4)
Ir C15 C16 C17 -107.2(2)
C14 C15 C16 Ir 103.8(3)
C11 Ir C16 C15 -111.19(17)
N Ir C16 C15 175.86(19)
C12 Ir C16 C15 -75.14(17)
P Ir C16 C15 87.40(15)
C15 Ir C16 C17 120.1(3)
C11 Ir C16 C17 8.9(2)
N Ir C16 C17 -64.1(3)
C12 Ir C16 C17 44.9(2)
P Ir C16 C17 -152.51(19)
C15 C16 C17 C18 89.8(3)
Ir C16 C17 C18 6.8(3)
C12 C11 C18 C17 -48.3(4)
Ir C11 C18 C17 33.5(3)
C16 C17 C18 C11 -27.2(3)
C3 P C21 C23 -70.7(2)
C24 P C21 C23 177.57(18)
Ir P C21 C23 45.1(2)
C3 P C21 C22 53.2(2)
C24 P C21 C22 -58.6(2)
Ir P C21 C22 168.98(17)
C3 P C24 C25 72.1(2)
C21 P C24 C25 -170.12(19)
Ir P C24 C25 -40.4(2)
C3 P C24 C26 -159.7(2)
C21 P C24 C26 -41.9(2)
Ir P C24 C26 87.7(2)
